data_8103929
loop_
_publ_author_name
'Mattausch, H.J.'
'Simon, A.'

_publ_section_title
;
 Crystal structure of dicerium tribromide nitride Ce2 Br3 N
;
_journal_name_full 'Zeitschrift fuer Kristallographie (149,1979-)'
_journal_page_first 398
_journal_page_last 398
_journal_volume 211
_journal_year 1996
_chemical_formula_sum 'Br3 Ce2 N'
_chemical_name_systematic 'Ce2 Br3 N'
_space_group_IT_number 88
_symmetry_space_group_name_Hall '-I 4ad'
_symmetry_space_group_name_H-M 'I 41/a :2'
_cell_angle_alpha 90
_cell_angle_beta 90
_cell_angle_gamma 90
_cell_formula_units_Z 16
_cell_length_a 14.635
_cell_length_b 14.635
_cell_length_c 12.071
_cell_volume 2585.406
_citation_journal_id_ASTM ZEKRDZ
_cod_data_source_file Mattausch_ZEKRDZ_1996_1896.cif
_cod_data_source_block Br3Ce2N1
_cod_original_formula_sum 'Br3 Ce2 N1'
_cod_database_code 8103929

loop_
_symmetry_equiv_pos_as_xyz
x,y,z
-y+3/4,x+1/4,z+1/4
-x+1/2,-y,z+1/2
y+3/4,-x+3/4,z+3/4
-x,-y,-z
y-3/4,-x-1/4,-z-1/4
x-1/2,y,-z-1/2
-y-3/4,x-3/4,-z-3/4
x+1/2,y+1/2,z+1/2
-y+5/4,x+3/4,z+3/4
-x+1,-y+1/2,z+1
y+5/4,-x+5/4,z+5/4
-x+1/2,-y+1/2,-z+1/2
y-1/4,-x+1/4,-z+1/4
x,y+1/2,-z
-y-1/4,x-1/4,-z-1/4

loop_
_atom_site_label
_atom_site_type_symbol
_atom_site_fract_x
_atom_site_fract_y
_atom_site_fract_z
_atom_site_occupancy
_atom_site_U_iso_or_equiv
N1 N-3 0.72065 0.49387 -0.09913 1 0.0
Br3 Br-1 0.95969 0.62295 0.11071 1 0.0
Ce2 Ce+3 0.77664 0.62201 -0.00278 1 0.0
Ce1 Ce+3 0.65832 0.41736 0.05141 1 0.0
Br2 Br-1 0.84667 0.32863 0.05651 1 0.0
Br1 Br-1 0.51661 0.57621 0.10466 1 0.0
